data_4127278
loop_
_publ_author_name
'Flod\'en, Nils J'
'Trowbridge, Aaron'
'Willcox, Darren'
'Walton, Scarlett M.'
'Kim, Yongjoon'
'Gaunt, Matthew J.'

_publ_section_title
;
 Streamlined Synthesis of C(sp<sup>3</sup>)-Rich N-Heterospirocycles
 Enabled by Visible-Light-Mediated Photocatalysis.
;
_journal_issue 21
_journal_name_full 'Journal of the American Chemical Society'
_journal_page_first 8426
_journal_page_last 8430
_journal_paper_doi 10.1021/jacs.9b03372
_journal_volume 141
_journal_year 2019
_chemical_formula_moiety 'C19 H26 N2 O2'
_chemical_formula_sum 'C19 H26 N2 O2'
_chemical_formula_weight 314.42
_space_group_crystal_system monoclinic
_space_group_IT_number 13
_space_group_name_Hall '-P 2yc'
_space_group_name_H-M_alt 'P 1 2/c 1'
_symmetry_space_group_name_Hall '-P 2yc'
_symmetry_space_group_name_H-M 'P 1 2/c 1'
_atom_sites_solution_hydrogens geom
_audit_creation_method SHELXL-2018/1
_cell_angle_alpha 90
_cell_angle_beta 92.033(11)
_cell_angle_gamma 90
_cell_formula_units_Z 4
_cell_length_a 16.556(3)
_cell_length_b 5.9897(11)
_cell_length_c 17.839(2)
_cell_measurement_reflns_used 2686
_cell_measurement_temperature 180(2)
_cell_measurement_theta_max 66.61
_cell_measurement_theta_min 2.67
_cell_volume 1767.9(5)
_computing_cell_refinement 'SAINT (Bruker, 2016)'
_computing_data_collection 'APEX3 (Bruker, 2016)'
_computing_data_reduction SAINT
_computing_molecular_graphics 'Mercury (Macrae et al., 2008)'
_computing_publication_material SHELXL
_computing_structure_refinement 'SHELXL (Sheldrick, 2015)'
_computing_structure_solution 'SHELXT (Sheldrick, 2015)'
_diffrn_ambient_temperature 180(2)
_diffrn_measured_fraction_theta_full 0.992
_diffrn_measured_fraction_theta_max 0.992
_diffrn_measurement_device_type 'Bruker D8-QUEST PHOTON-100'
_diffrn_measurement_method '\w and \f-scans'
_diffrn_radiation_type CuK\a
_diffrn_radiation_wavelength 1.54178
_diffrn_reflns_av_R_equivalents 0.0999
_diffrn_reflns_av_unetI/netI 0.0876
_diffrn_reflns_Laue_measured_fraction_full 0.992
_diffrn_reflns_Laue_measured_fraction_max 0.992
_diffrn_reflns_limit_h_max 19
_diffrn_reflns_limit_h_min -18
_diffrn_reflns_limit_k_max 6
_diffrn_reflns_limit_k_min -7
_diffrn_reflns_limit_l_max 21
_diffrn_reflns_limit_l_min -21
_diffrn_reflns_number 11040
_diffrn_reflns_point_group_measured_fraction_full 0.992
_diffrn_reflns_point_group_measured_fraction_max 0.992
_diffrn_reflns_theta_full 66.804
_diffrn_reflns_theta_max 66.804
_diffrn_reflns_theta_min 2.670
_diffrn_source 'Incoatec I\mS Cu microsource'
_exptl_absorpt_coefficient_mu 0.606
_exptl_absorpt_correction_T_max 0.7528
_exptl_absorpt_correction_T_min 0.5732
_exptl_absorpt_correction_type multi-scan
_exptl_absorpt_process_details 'SADABS (Bruker, 2014)'
_exptl_crystal_colour colourless
_exptl_crystal_density_diffrn 1.181
_exptl_crystal_description block
_exptl_crystal_F_000 680
_exptl_crystal_size_max 0.140
_exptl_crystal_size_mid 0.140
_exptl_crystal_size_min 0.040
_refine_diff_density_max 0.215
_refine_diff_density_min -0.251
_refine_diff_density_rms 0.056
_refine_ls_extinction_method none
_refine_ls_goodness_of_fit_ref 1.045
_refine_ls_hydrogen_treatment constr
_refine_ls_matrix_type full
_refine_ls_number_parameters 211
_refine_ls_number_reflns 3116
_refine_ls_number_restraints 0
_refine_ls_restrained_S_all 1.045
_refine_ls_R_factor_all 0.1315
_refine_ls_R_factor_gt 0.0750
_refine_ls_shift/su_max 0.000
_refine_ls_shift/su_mean 0.000
_refine_ls_structure_factor_coef Fsqd
_refine_ls_weighting_details 'w=1/[\s^2^(Fo^2^)+(0.0812P)^2^+0.6561P] where P=(Fo^2^+2Fc^2^)/3'
_refine_ls_weighting_scheme calc
_refine_ls_wR_factor_gt 0.1728
_refine_ls_wR_factor_ref 0.2021
_reflns_Friedel_coverage 0.000
_reflns_number_gt 1836
_reflns_number_total 3116
_reflns_threshold_expression 'I > 2\s(I)'
_cod_data_source_file ja9b03372_si_003.cif
_cod_data_source_block MG_B1_0046
_cod_depositor_comments 'Adding full bibliography for 4127277--4127278.cif.'
_cod_database_code 4127278
_cambridge_user_name 'Nils Floden'
_cambridge_user_crsid njf41
_cambridge_supervisor_name 'Matthew Gaunt'
_cambridge_supervisor_crsid mjg32
_cambridge_crystallographer_name 'Andrew Bond'
_cambridge_crystallographer_crsid adb29
_cambridge_sample_id NJF-9-048
_cambridge_data_id MG_B1_0046
_ccdc_publ_extra_info
;
_cambridge_sample_id NJF-9-048
_cambridge_data_id MG_B1_0046
;
_shelx_space_group_comment
;
The symmetry employed for this shelxl refinement is uniquely defined
by the following loop, which should always be used as a source of
symmetry information in preference to the above space-group names.
They are only intended as comments.
;
_shelx_estimated_absorpt_t_min 0.920
_shelx_estimated_absorpt_t_max 0.976

loop_
_space_group_symop_operation_xyz
'x, y, z'
'-x, y, -z+1/2'
'-x, -y, -z'
'x, -y, z-1/2'

loop_
_atom_site_label
_atom_site_type_symbol
_atom_site_fract_x
_atom_site_fract_y
_atom_site_fract_z
_atom_site_U_iso_or_equiv
_atom_site_adp_type
_atom_site_occupancy
_atom_site_site_symmetry_order
_atom_site_calc_flag
_atom_site_refinement_flags_posn
_atom_site_refinement_flags_adp
O1 O 0.81712(17) 0.2115(5) 0.37301(13) 0.0461(7) Uani 1 1 d . .
O2 O 0.87508(15) 0.4851(5) 0.44571(12) 0.0406(6) Uani 1 1 d . .
N1 N 0.8022(2) 0.2240(6) 0.49840(16) 0.0507(9) Uani 1 1 d . .
N2 N 0.64967(19) 0.2167(6) 0.61276(14) 0.0392(8) Uani 1 1 d . .
C1 C 0.7310(2) 0.1517(7) 0.59092(18) 0.0373(9) Uani 1 1 d . .
C2 C 0.7593(2) -0.0034(7) 0.65270(19) 0.0428(9) Uani 1 1 d . .
C3 C 0.7005(2) 0.0157(8) 0.71521(19) 0.0472(10) Uani 1 1 d . .
H3A H 0.664391 -0.115973 0.716321 0.057 Uiso 1 1 calc R U
H3B H 0.729290 0.030689 0.764530 0.057 Uiso 1 1 calc R U
C4 C 0.6536(3) 0.2248(8) 0.69548(18) 0.0470(10) Uani 1 1 d . .
H4A H 0.598868 0.220979 0.716159 0.056 Uiso 1 1 calc R U
H4B H 0.682276 0.360008 0.714002 0.056 Uiso 1 1 calc R U
C5 C 0.8262(3) -0.1227(9) 0.6528(3) 0.0598(12) Uani 1 1 d . .
H5A H 0.860792 -0.114463 0.611578 0.072 Uiso 1 1 calc R U
H5B H 0.839800 -0.216983 0.694217 0.072 Uiso 1 1 calc R U
C6 C 0.7364(2) 0.0662(7) 0.50857(18) 0.0410(9) Uani 1 1 d . .
H6A H 0.752769 -0.092292 0.504705 0.049 Uiso 1 1 calc R U
H6B H 0.687546 0.097253 0.476691 0.049 Uiso 1 1 calc R U
C7 C 0.7944(2) 0.3355(7) 0.57031(18) 0.0414(9) Uani 1 1 d . .
H7A H 0.771671 0.488100 0.566375 0.050 Uiso 1 1 calc R U
H7B H 0.844398 0.333382 0.602477 0.050 Uiso 1 1 calc R U
C8 C 0.8300(2) 0.3024(7) 0.43289(18) 0.0383(9) Uani 1 1 d . .
C9 C 0.9207(2) 0.5899(7) 0.38494(18) 0.0429(10) Uani 1 1 d . .
C10 C 0.8621(3) 0.6738(8) 0.3232(2) 0.0548(12) Uani 1 1 d . .
H10A H 0.820946 0.768682 0.345255 0.082 Uiso 1 1 calc R U
H10B H 0.835803 0.546168 0.298036 0.082 Uiso 1 1 calc R U
H10C H 0.891794 0.760399 0.286578 0.082 Uiso 1 1 calc R U
C11 C 0.9820(3) 0.4239(8) 0.3559(2) 0.0526(11) Uani 1 1 d . .
H11A H 1.014079 0.362194 0.398269 0.079 Uiso 1 1 calc R U
H11B H 1.017878 0.500200 0.321659 0.079 Uiso 1 1 calc R U
H11C H 0.953569 0.302715 0.329200 0.079 Uiso 1 1 calc R U
C12 C 0.9624(3) 0.7823(8) 0.4248(2) 0.0532(11) Uani 1 1 d . .
H12A H 1.000009 0.724479 0.463814 0.080 Uiso 1 1 calc R U
H12B H 0.922014 0.877378 0.447860 0.080 Uiso 1 1 calc R U
H12C H 0.992373 0.870038 0.388669 0.080 Uiso 1 1 calc R U
C13 C 0.6161(2) 0.4171(8) 0.5779(2) 0.0470(10) Uani 1 1 d . .
H13A H 0.617590 0.401820 0.522705 0.056 Uiso 1 1 calc R U
H13B H 0.650069 0.546651 0.592854 0.056 Uiso 1 1 calc R U
C14 C 0.5294(2) 0.4616(7) 0.59958(18) 0.0402(9) Uani 1 1 d . .
C15 C 0.4710(2) 0.2977(8) 0.5930(2) 0.0454(10) Uani 1 1 d . .
H15A H 0.484810 0.154417 0.574551 0.054 Uiso 1 1 calc R U
C16 C 0.3918(3) 0.3407(8) 0.6132(2) 0.0486(11) Uani 1 1 d . .
H16A H 0.351740 0.227599 0.607875 0.058 Uiso 1 1 calc R U
C17 C 0.3719(3) 0.5463(8) 0.64063(19) 0.0491(11) Uani 1 1 d . .
H17A H 0.318412 0.575073 0.655609 0.059 Uiso 1 1 calc R U
C18 C 0.4293(3) 0.7097(8) 0.6464(2) 0.0485(11) Uani 1 1 d . .
H18A H 0.415221 0.853294 0.664373 0.058 Uiso 1 1 calc R U
C19 C 0.5086(3) 0.6675(8) 0.6260(2) 0.0469(10) Uani 1 1 d . .
H19A H 0.548137 0.781994 0.630557 0.056 Uiso 1 1 calc R U

loop_
_atom_site_aniso_label
_atom_site_aniso_U_11
_atom_site_aniso_U_22
_atom_site_aniso_U_33
_atom_site_aniso_U_23
_atom_site_aniso_U_13
_atom_site_aniso_U_12
O1 0.0601(18) 0.0468(18) 0.0311(12) -0.0055(12) -0.0020(11) 0.0031(14)
O2 0.0524(15) 0.0413(17) 0.0283(11) -0.0011(11) 0.0022(10) -0.0031(13)
N1 0.068(2) 0.054(2) 0.0302(14) -0.0095(15) 0.0077(14) -0.0170(18)
N2 0.0455(18) 0.048(2) 0.0239(12) 0.0003(13) 0.0001(11) 0.0030(15)
C1 0.048(2) 0.036(2) 0.0277(16) -0.0005(15) -0.0017(14) 0.0034(17)
C2 0.055(2) 0.037(2) 0.0357(17) -0.0011(17) -0.0070(15) -0.0004(19)
C3 0.052(2) 0.059(3) 0.0297(16) 0.0051(18) -0.0073(15) -0.006(2)
C4 0.053(2) 0.061(3) 0.0272(16) -0.0083(18) 0.0003(15) 0.000(2)
C5 0.063(3) 0.061(3) 0.054(2) 0.009(2) -0.004(2) 0.008(2)
C6 0.052(2) 0.041(2) 0.0303(16) -0.0069(16) -0.0047(15) 0.0016(18)
C7 0.052(2) 0.042(2) 0.0311(16) -0.0040(16) 0.0004(15) 0.0004(19)
C8 0.048(2) 0.037(2) 0.0300(17) 0.0009(16) 0.0005(14) 0.0050(18)
C9 0.057(2) 0.045(3) 0.0261(15) 0.0121(16) -0.0007(15) 0.0034(19)
C10 0.067(3) 0.057(3) 0.0394(19) 0.0115(19) -0.0120(18) 0.007(2)
C11 0.062(3) 0.058(3) 0.0380(18) 0.0049(19) 0.0080(17) 0.008(2)
C12 0.060(3) 0.057(3) 0.0421(19) 0.008(2) -0.0047(18) -0.004(2)
C13 0.051(2) 0.051(3) 0.0390(18) 0.0092(18) 0.0035(16) 0.005(2)
C14 0.050(2) 0.043(3) 0.0276(15) 0.0024(16) -0.0008(14) 0.0067(19)
C15 0.055(3) 0.044(3) 0.0373(18) 0.0029(17) -0.0013(16) 0.002(2)
C16 0.052(2) 0.055(3) 0.0380(19) 0.0055(19) -0.0033(17) -0.005(2)
C17 0.050(2) 0.066(3) 0.0309(17) 0.0087(19) 0.0010(15) 0.009(2)
C18 0.059(3) 0.049(3) 0.0385(18) 0.0000(18) 0.0059(17) 0.008(2)
C19 0.057(2) 0.046(3) 0.0378(18) -0.0019(18) -0.0022(17) -0.002(2)

loop_
_atom_type_symbol
_atom_type_description
_atom_type_scat_dispersion_real
_atom_type_scat_dispersion_imag
_atom_type_scat_source
C C 0.0181 0.0091 'International Tables Vol C Tables 4.2.6.8 and 6.1.1.4'
H H 0.0000 0.0000 'International Tables Vol C Tables 4.2.6.8 and 6.1.1.4'
N N 0.0311 0.0180 'International Tables Vol C Tables 4.2.6.8 and 6.1.1.4'
O O 0.0492 0.0322 'International Tables Vol C Tables 4.2.6.8 and 6.1.1.4'

loop_
_geom_angle_atom_site_label_1
_geom_angle_atom_site_label_2
_geom_angle_atom_site_label_3
_geom_angle
C8 O2 C9 121.1(3)
C8 N1 C7 130.1(4)
C8 N1 C6 127.6(3)
C7 N1 C6 95.6(3)
C13 N2 C1 116.5(3)
C13 N2 C4 113.8(3)
C1 N2 C4 105.5(3)
N2 C1 C2 103.6(3)
N2 C1 C6 114.9(3)
C2 C1 C6 117.4(3)
N2 C1 C7 120.2(3)
C2 C1 C7 114.2(3)
C6 C1 C7 87.0(3)
C5 C2 C1 125.2(4)
C5 C2 C3 127.1(4)
C1 C2 C3 107.6(3)
C4 C3 C2 103.3(3)
C4 C3 H3A 111.1
C2 C3 H3A 111.1
C4 C3 H3B 111.1
C2 C3 H3B 111.1
H3A C3 H3B 109.1
N2 C4 C3 102.1(3)
N2 C4 H4A 111.3
C3 C4 H4A 111.3
N2 C4 H4B 111.3
C3 C4 H4B 111.3
H4A C4 H4B 109.2
C2 C5 H5A 120.0
C2 C5 H5B 120.0
H5A C5 H5B 120.0
N1 C6 C1 88.4(3)
N1 C6 H6A 113.9
C1 C6 H6A 113.9
N1 C6 H6B 113.9
C1 C6 H6B 113.9
H6A C6 H6B 111.1
N1 C7 C1 88.0(3)
N1 C7 H7A 114.0
C1 C7 H7A 114.0
N1 C7 H7B 114.0
C1 C7 H7B 114.0
H7A C7 H7B 111.2
O1 C8 O2 126.7(3)
O1 C8 N1 123.4(4)
O2 C8 N1 109.9(3)
O2 C9 C12 102.4(3)
O2 C9 C11 109.6(3)
C12 C9 C11 111.0(4)
O2 C9 C10 109.9(3)
C12 C9 C10 110.9(4)
C11 C9 C10 112.6(3)
C9 C10 H10A 109.5
C9 C10 H10B 109.5
H10A C10 H10B 109.5
C9 C10 H10C 109.5
H10A C10 H10C 109.5
H10B C10 H10C 109.5
C9 C11 H11A 109.5
C9 C11 H11B 109.5
H11A C11 H11B 109.5
C9 C11 H11C 109.5
H11A C11 H11C 109.5
H11B C11 H11C 109.5
C9 C12 H12A 109.5
C9 C12 H12B 109.5
H12A C12 H12B 109.5
C9 C12 H12C 109.5
H12A C12 H12C 109.5
H12B C12 H12C 109.5
N2 C13 C14 112.7(3)
N2 C13 H13A 109.1
C14 C13 H13A 109.1
N2 C13 H13B 109.1
C14 C13 H13B 109.1
H13A C13 H13B 107.8
C19 C14 C15 119.1(4)
C19 C14 C13 119.7(4)
C15 C14 C13 121.2(4)
C14 C15 C16 120.6(4)
C14 C15 H15A 119.7
C16 C15 H15A 119.7
C17 C16 C15 119.8(4)
C17 C16 H16A 120.1
C15 C16 H16A 120.1
C18 C17 C16 119.7(4)
C18 C17 H17A 120.1
C16 C17 H17A 120.1
C17 C18 C19 120.5(4)
C17 C18 H18A 119.7
C19 C18 H18A 119.7
C14 C19 C18 120.2(4)
C14 C19 H19A 119.9
C18 C19 H19A 119.9

loop_
_geom_bond_atom_site_label_1
_geom_bond_atom_site_label_2
_geom_bond_distance
O1 C8 1.211(4)
O2 C8 1.340(5)
O2 C9 1.482(4)
N1 C8 1.355(5)
N1 C7 1.456(5)
N1 C6 1.459(5)
N2 C13 1.453(5)
N2 C1 1.467(5)
N2 C4 1.476(4)
C1 C2 1.504(5)
C1 C6 1.561(4)
C1 C7 1.575(6)
C2 C5 1.318(6)
C2 C3 1.511(5)
C3 C4 1.509(6)
C3 H3A 0.9900
C3 H3B 0.9900
C4 H4A 0.9900
C4 H4B 0.9900
C5 H5A 0.9500
C5 H5B 0.9500
C6 H6A 0.9900
C6 H6B 0.9900
C7 H7A 0.9900
C7 H7B 0.9900
C9 C12 1.509(6)
C9 C11 1.525(6)
C9 C10 1.527(5)
C10 H10A 0.9800
C10 H10B 0.9800
C10 H10C 0.9800
C11 H11A 0.9800
C11 H11B 0.9800
C11 H11C 0.9800
C12 H12A 0.9800
C12 H12B 0.9800
C12 H12C 0.9800
C13 C14 1.523(5)
C13 H13A 0.9900
C13 H13B 0.9900
C14 C19 1.369(6)
C14 C15 1.380(6)
C15 C16 1.396(6)
C15 H15A 0.9500
C16 C17 1.370(6)
C16 H16A 0.9500
C17 C18 1.366(6)
C17 H17A 0.9500
C18 C19 1.397(6)
C18 H18A 0.9500
C19 H19A 0.9500

loop_
_geom_torsion_atom_site_label_1
_geom_torsion_atom_site_label_2
_geom_torsion_atom_site_label_3
_geom_torsion_atom_site_label_4
_geom_torsion
C13 N2 C1 C2 161.3(3)
C4 N2 C1 C2 34.0(4)
C13 N2 C1 C6 -69.4(4)
C4 N2 C1 C6 163.3(3)
C13 N2 C1 C7 32.4(4)
C4 N2 C1 C7 -94.9(4)
N2 C1 C2 C5 172.2(4)
C6 C1 C2 C5 44.4(6)
C7 C1 C2 C5 -55.3(6)
N2 C1 C2 C3 -11.4(4)
C6 C1 C2 C3 -139.2(3)
C7 C1 C2 C3 121.1(3)
C5 C2 C3 C4 161.8(5)
C1 C2 C3 C4 -14.5(4)
C13 N2 C4 C3 -172.4(3)
C1 N2 C4 C3 -43.5(4)
C2 C3 C4 N2 34.6(4)
C8 N1 C6 C1 -160.6(4)
C7 N1 C6 C1 -7.4(3)
N2 C1 C6 N1 128.9(3)
C2 C1 C6 N1 -109.0(4)
C7 C1 C6 N1 6.8(3)
C8 N1 C7 C1 159.5(4)
C6 N1 C7 C1 7.3(3)
N2 C1 C7 N1 -124.1(3)
C2 C1 C7 N1 112.0(3)
C6 C1 C7 N1 -6.8(3)
C9 O2 C8 O1 -4.6(6)
C9 O2 C8 N1 172.9(3)
C7 N1 C8 O1 -162.9(4)
C6 N1 C8 O1 -18.8(7)
C7 N1 C8 O2 19.5(6)
C6 N1 C8 O2 163.6(4)
C8 O2 C9 C12 -179.0(3)
C8 O2 C9 C11 -61.1(4)
C8 O2 C9 C10 63.0(5)
C1 N2 C13 C14 175.8(3)
C4 N2 C13 C14 -61.1(4)
N2 C13 C14 C19 128.8(4)
N2 C13 C14 C15 -51.3(5)
C19 C14 C15 C16 -0.2(5)
C13 C14 C15 C16 179.9(3)
C14 C15 C16 C17 -0.8(5)
C15 C16 C17 C18 1.6(6)
C16 C17 C18 C19 -1.4(6)
C15 C14 C19 C18 0.4(5)
C13 C14 C19 C18 -179.7(3)
C17 C18 C19 C14 0.4(6)
